data_1567793
loop_
_publ_author_name
'Deolka, Shubham'
'Govindarajan, Ramadoss'
'Vasylevskyi, Serhii'
'Roy, Michael C.'
'Khusnutdinova, Julia R.'
'Khaskin, Eugene'

_publ_section_title
;
 Ligand-free nickel catalyzed perfluoroalkylation of arenes and
 heteroarenes.
;
_journal_issue 44
_journal_name_full 'Chemical science'
_journal_page_first 12971
_journal_page_last 12979
_journal_paper_doi 10.1039/d2sc03879j
_journal_volume 13
_journal_year 2022
_chemical_absolute_configuration rm
_chemical_formula_moiety 'C20 H18 F5 N O5'
_chemical_formula_sum 'C20 H18 F5 N O5'
_chemical_formula_weight 447.35
_space_group_crystal_system monoclinic
_space_group_IT_number 5
_space_group_name_Hall 'I 2y'
_space_group_name_H-M_alt 'I 1 2 1'
_atom_sites_solution_hydrogens mixed
_atom_sites_solution_primary dual
_audit_creation_date 2022-04-20
_audit_creation_method
;
Olex2 1.5
(compiled 2022.04.07 svn.rca3783a0 for OlexSys, GUI svn.r6498)
;
_audit_update_record
;
2022-06-20 deposited with the CCDC.	2022-10-14 downloaded from the CCDC.
;
_cell_angle_alpha 90
_cell_angle_beta 92.999(4)
_cell_angle_gamma 90
_cell_formula_units_Z 4
_cell_length_a 20.3374(7)
_cell_length_b 7.1756(3)
_cell_length_c 14.0098(7)
_cell_measurement_reflns_used 5142
_cell_measurement_temperature 100
_cell_measurement_theta_max 78.3460
_cell_measurement_theta_min 3.7280
_cell_volume 2041.69(15)
_computing_cell_refinement 'CrysAlisPro 1.171.40.54a (Rigaku OD, 2019)'
_computing_data_collection 'CrysAlisPro 1.171.40.54a (Rigaku OD, 2019)'
_computing_data_reduction 'CrysAlisPro 1.171.40.54a (Rigaku OD, 2019)'
_computing_molecular_graphics 'Olex2 1.5 (Dolomanov et al., 2009)'
_computing_publication_material 'Olex2 1.5 (Dolomanov et al., 2009)'
_computing_structure_refinement 'SHELXL 2014/7 (Sheldrick, 2015)'
_computing_structure_solution 'ShelXT (Sheldrick, 2015)'
_diffrn_ambient_temperature 100
_diffrn_detector 'CCD plate'
_diffrn_detector_area_resol_mean 5.8140
_diffrn_measured_fraction_theta_full 1.000
_diffrn_measured_fraction_theta_max 0.978
_diffrn_measurement_details
;
List of Runs (angles in degrees, time in seconds):

  # Type    Start    End  Width  t~exp~   \w     \q     \k     \f   Frames
#--------------------------------------------------------------------------
  1  \w    -40.00  53.00   1.00   29.74    --   49.60 -82.00-180.00   93
  2  \w    -36.00  69.00   1.00   29.74    --   49.60 -19.00 -90.00  105
  3  \w     26.00  80.00   1.00   29.74    --   49.60  37.00 -90.00   54
  4  \w    -39.00  41.00   1.00   29.74    --   49.60 -57.00  60.00   80
  5  \w     86.00 138.00   1.00   29.74    --   49.60  37.00 -90.00   52
  6  \w     49.00  76.00   1.00   29.74    --   49.60  37.00 -60.00   27
  7  \w     58.00 111.00   1.00   29.74    --   49.60  37.00-180.00   53
  8  \w     93.00 135.00   1.00  118.94    --  110.20  77.00 -30.00   42
  9  \w    125.00 152.00   1.00  118.94    --  110.20  82.00 150.00   27
 10  \w    170.00 198.00   1.00  118.94    --  110.20  61.00-120.00   28
 11  \w     83.00 166.00   1.00  118.94    --  110.20  61.00-120.00   83
 12  \w    131.00 197.00   1.00  118.94    --  110.20  30.00  90.00   66
 13  \w    114.00 192.00   1.00  118.94    --  110.20  15.00 -60.00   78
 14  \w    132.00 199.00   1.00  118.94    --  110.20  45.00 150.00   67
 15  \w     22.00 138.00   1.00  118.94    --  110.20 -61.00  60.00  116
 16  \w     83.00 198.00   1.00  118.94    --  110.20  30.00 -30.00  115
 17  \w    133.00 166.00   1.00  118.94    --  110.20  45.00-180.00   33
 18  \w     71.00  96.00   1.00  118.94    --  110.20  15.00 -60.00   25
 19  \w     88.00 126.00   1.00  118.94    --  110.20  45.00-180.00   38
 20  \w    110.00 199.00   1.00  118.94    --  110.20  45.00 120.00   89
 21  \w     22.00 142.00   1.00  118.94    --  110.20 -82.00  60.00  120
 22  \w     78.00 104.00   1.00  118.94    --  110.20  82.00 150.00   26
 23  \w     89.00 117.00   1.00  118.94    --  110.20  45.00 150.00   28
 24  \w     83.00 160.00   1.00  118.94    --  110.20  61.00-150.00   77
 25  \w     31.00  56.00   1.00  118.94    --  110.20 -45.00  60.00   25
 26  \w     96.00 130.00   1.00  118.94    --  110.20  30.00 120.00   34
;
_diffrn_measurement_device 'four-circle diffractometer'
_diffrn_measurement_device_type 'XtaLAB AFC12 (RINC): Kappa dual home/near'
_diffrn_measurement_method '\w scans'
_diffrn_orient_matrix_type 'CrysAlisPro convention (1999,Acta A55,543-557)'
_diffrn_orient_matrix_UB_11 -0.0540096000
_diffrn_orient_matrix_UB_12 0.1203210000
_diffrn_orient_matrix_UB_13 0.0422544000
_diffrn_orient_matrix_UB_21 -0.0037689000
_diffrn_orient_matrix_UB_22 -0.1371867000
_diffrn_orient_matrix_UB_23 0.0838097000
_diffrn_orient_matrix_UB_31 0.0531317000
_diffrn_orient_matrix_UB_32 0.1134748000
_diffrn_orient_matrix_UB_33 0.0574026000
_diffrn_radiation_monochromator mirror
_diffrn_radiation_probe x-ray
_diffrn_radiation_type 'Cu K\a'
_diffrn_radiation_wavelength 1.54184
_diffrn_reflns_av_R_equivalents 0.0309
_diffrn_reflns_av_unetI/netI 0.0387
_diffrn_reflns_Laue_measured_fraction_full 1.000
_diffrn_reflns_Laue_measured_fraction_max 0.978
_diffrn_reflns_limit_h_max 25
_diffrn_reflns_limit_h_min -25
_diffrn_reflns_limit_k_max 8
_diffrn_reflns_limit_k_min -8
_diffrn_reflns_limit_l_max 17
_diffrn_reflns_limit_l_min -17
_diffrn_reflns_number 11116
_diffrn_reflns_point_group_measured_fraction_full 0.996
_diffrn_reflns_point_group_measured_fraction_max 0.960
_diffrn_reflns_theta_full 67.684
_diffrn_reflns_theta_max 80.509
_diffrn_reflns_theta_min 3.742
_diffrn_source 'micro-focus sealed X-ray tube'
_diffrn_source_type 'Rigaku (Cu) X-ray Source'
_exptl_absorpt_coefficient_mu 1.174
_exptl_absorpt_correction_T_max 1.00000
_exptl_absorpt_correction_T_min 0.83998
_exptl_absorpt_correction_type multi-scan
_exptl_absorpt_process_details
;
CrysAlisPro 1.171.40.54a (Rigaku Oxford Diffraction, 2019)
Empirical absorption correction using spherical harmonics,
 implemented in SCALE3 ABSPACK scaling algorithm.
;
_exptl_crystal_colour 'clear colourless'
_exptl_crystal_colour_lustre clear
_exptl_crystal_colour_primary colourless
_exptl_crystal_density_diffrn 1.455
_exptl_crystal_description plate
_exptl_crystal_F_000 920
_exptl_crystal_size_max 0.12
_exptl_crystal_size_mid 0.085
_exptl_crystal_size_min 0.015
_refine_diff_density_max 0.418
_refine_diff_density_min -0.413
_refine_diff_density_rms 0.057
_refine_ls_abs_structure_details
;
 Flack x determined using 1632 quotients [(I+)-(I-)]/[(I+)+(I-)]
 (Parsons, Flack and Wagner, Acta Cryst. B69 (2013) 249-259).
;
_refine_ls_abs_structure_Flack -0.25(10)
_refine_ls_extinction_method none
_refine_ls_goodness_of_fit_ref 1.077
_refine_ls_hydrogen_treatment mixed
_refine_ls_matrix_type full
_refine_ls_number_parameters 353
_refine_ls_number_reflns 4292
_refine_ls_number_restraints 251
_refine_ls_restrained_S_all 1.174
_refine_ls_R_factor_all 0.0606
_refine_ls_R_factor_gt 0.0567
_refine_ls_shift/su_max 0.001
_refine_ls_shift/su_mean 0.000
_refine_ls_structure_factor_coef Fsqd
_refine_ls_weighting_details 'w=1/[\s^2^(Fo^2^)+(0.0772P)^2^+2.3568P] where P=(Fo^2^+2Fc^2^)/3'
_refine_ls_weighting_scheme calc
_refine_ls_wR_factor_gt 0.1515
_refine_ls_wR_factor_ref 0.1549
_reflns_Friedel_coverage 0.815
_reflns_Friedel_fraction_full 0.992
_reflns_Friedel_fraction_max 0.939
_reflns_number_gt 3939
_reflns_number_total 4292
_reflns_threshold_expression 'I > 2\s(I)'
_cod_data_source_file d2sc03879j2.cif
_cod_data_source_block jk1392a
_cod_depositor_comments 'Adding full bibliography for 1567790--1567793.cif.'
_cod_database_code 1567793
_shelx_shelxl_version_number 2014/7
_chemical_oxdiff_formula 'C10 H10 F5'
_shelx_space_group_comment
;
The symmetry employed for this shelxl refinement is uniquely defined
by the following loop, which should always be used as a source of
symmetry information in preference to the above space-group names.
They are only intended as comments.
;
_shelx_estimated_absorpt_t_max 0.983
_shelx_estimated_absorpt_t_min 0.872
_reflns_odcompleteness_completeness 99.91
_reflns_odcompleteness_iscentric 1
_reflns_odcompleteness_theta 71.98
_olex2_refinement_description
;
1. Fixed Uiso
 At 1.2 times of:
  All C(H) groups, All C(H,H) groups
 At 1.5 times of:
  All C(H,H,H) groups
2. Restrained distances
 C20B-C19B
 1.5 with sigma of 0.02
 F2B-C20B \\sim F2B-F1B \\sim C20B-F1B
 with sigma of 0.04
 C19B-C5 \\sim C19B-F2B \\sim C19B-C20B \\sim C19B-F1B
 with sigma of 0.02
 F5B-F4B \\sim F5B-F3B \\sim F4B-F3B
 with sigma of 0.04
 C20B-F5B \\sim C20B-F4B \\sim C20B-C19B \\sim C20B-F3B
 with sigma of 0.02
3. Uiso/Uaniso restraints and constraints
F1A \\sim F2A \\sim F3A \\sim F4A \\sim F5A \\sim C19A \\sim C20A \\sim F1B
\\sim F2B \\sim F3B \\sim F4B \\sim F5B \\sim C19B \\sim C20B: within 2A with
sigma of 0.002 and sigma for terminal atoms of 0.004 within 2A
4. Others
 Sof(F1B)=Sof(F2B)=Sof(F3B)=Sof(F4B)=Sof(F5B)=Sof(C19B)=Sof(C20B)=1-FVAR(1)
 Sof(F1A)=Sof(F2A)=Sof(F3A)=Sof(F4A)=Sof(F5A)=Sof(C19A)=Sof(C20A)=FVAR(1)
5.a Ternary CH refined with riding coordinates:
 C1(H1b)
5.b Secondary CH2 refined with riding coordinates:
 C2(H2a,H2b), C12(H12a,H12b)
5.c Aromatic/amide H refined with riding coordinates:
 C4(H4), C7(H7), C8(H8), C14(H14), C15(H15), C16(H16), C17(H17), C18(H18)
5.d Idealised Me refined as rotating group:
 C10(H10a,H10b,H10c)
;
_olex2_submission_special_instructions 'No special instructions were received'
_oxdiff_exptl_absorpt_empirical_details
;
Empirical correction (ABSPACK) includes:
- Absorption correction using spherical harmonics
- Frame scaling
;
_oxdiff_exptl_absorpt_empirical_full_max 1.198
_oxdiff_exptl_absorpt_empirical_full_min 0.860

loop_
_space_group_symop_operation_xyz
'x, y, z'
'-x, y, -z'
'x+1/2, y+1/2, z+1/2'
'-x+1/2, y+1/2, -z+1/2'

loop_
_atom_site_label
_atom_site_type_symbol
_atom_site_fract_x
_atom_site_fract_y
_atom_site_fract_z
_atom_site_U_iso_or_equiv
_atom_site_adp_type
_atom_site_occupancy
_atom_site_site_symmetry_order
_atom_site_calc_flag
_atom_site_refinement_flags_posn
_atom_site_refinement_flags_adp
_atom_site_refinement_flags_occupancy
_atom_site_disorder_assembly
_atom_site_disorder_group
O1 O 0.23398(14) 0.2974(5) 0.0744(2) 0.0429(7) Uani 1 1 d . . . . .
H1 H 0.192(3) 0.299(10) 0.073(4) 0.062(17) Uiso 1 1 d . . . . .
O2 O 0.35997(15) 0.4001(5) 0.6624(2) 0.0445(7) Uani 1 1 d . . . . .
O3 O 0.45518(12) 0.2853(4) 0.6144(2) 0.0376(6) Uani 1 1 d . . . . .
O4 O 0.39835(12) 0.7833(4) 0.4287(2) 0.0371(6) Uani 1 1 d . . . . .
O5 O 0.49286(12) 0.6781(4) 0.3704(2) 0.0368(6) Uani 1 1 d . . . . .
N1 N 0.42881(15) 0.4775(5) 0.4408(2) 0.0341(7) Uani 1 1 d . . . . .
H1A H 0.457(2) 0.394(7) 0.431(3) 0.031(11) Uiso 1 1 d . . . . .
C1 C 0.37608(18) 0.4083(6) 0.4966(3) 0.0336(8) Uani 1 1 d . . . . .
H1B H 0.3410 0.5055 0.4998 0.040 Uiso 1 1 calc R . . . .
C2 C 0.34657(19) 0.2300(6) 0.4525(3) 0.0369(8) Uani 1 1 d . . . . .
H2A H 0.3815 0.1340 0.4518 0.044 Uiso 1 1 calc R . . . .
H2B H 0.3121 0.1836 0.4938 0.044 Uiso 1 1 calc R . . . .
C3 C 0.31680(18) 0.2528(5) 0.3522(3) 0.0341(8) Uani 1 1 d . . . . .
C4 C 0.35535(19) 0.2450(6) 0.2739(3) 0.0386(9) Uani 1 1 d . . . . .
H4 H 0.4016 0.2301 0.2840 0.046 Uiso 1 1 calc R . . . .
C5 C 0.32853(19) 0.2582(6) 0.1809(3) 0.0390(9) Uani 1 1 d D . . . .
C6 C 0.26003(17) 0.2853(6) 0.1649(3) 0.0357(8) Uani 1 1 d . . . . .
C7 C 0.22134(17) 0.2954(6) 0.2441(3) 0.0363(8) Uani 1 1 d . . . . .
H7 H 0.1752 0.3132 0.2350 0.044 Uiso 1 1 calc R . . . .
C8 C 0.24935(17) 0.2800(6) 0.3351(3) 0.0361(8) Uani 1 1 d . . . . .
H8 H 0.2220 0.2880 0.3879 0.043 Uiso 1 1 calc R . . . .
C9 C 0.40228(18) 0.3599(6) 0.5968(3) 0.0359(8) Uani 1 1 d . . . . .
C10 C 0.3823(3) 0.3602(9) 0.7625(4) 0.0582(12) Uani 1 1 d . . . . .
H10A H 0.3819 0.2253 0.7733 0.087 Uiso 1 1 calc GR . . . .
H10B H 0.3527 0.4209 0.8059 0.087 Uiso 1 1 calc GR . . . .
H10C H 0.4271 0.4081 0.7746 0.087 Uiso 1 1 calc GR . . . .
C11 C 0.43647(17) 0.6544(6) 0.4156(3) 0.0326(8) Uani 1 1 d . . . . .
C12 C 0.5055(2) 0.8668(7) 0.3376(4) 0.0475(11) Uani 1 1 d . . . . .
H12A H 0.5105 0.9531 0.3926 0.057 Uiso 1 1 calc R . . . .
H12B H 0.4685 0.9108 0.2946 0.057 Uiso 1 1 calc R . . . .
C13 C 0.5679(2) 0.8597(6) 0.2851(3) 0.0420(9) Uani 1 1 d . . . . .
C14 C 0.6283(2) 0.8691(7) 0.3376(4) 0.0496(10) Uani 1 1 d . . . . .
H14 H 0.6295 0.8782 0.4053 0.060 Uiso 1 1 calc R . . . .
C15 C 0.6861(3) 0.8650(9) 0.2902(6) 0.0744(19) Uani 1 1 d . . . . .
H15 H 0.7271 0.8697 0.3257 0.089 Uiso 1 1 calc R . . . .
C16 C 0.6850(4) 0.8543(10) 0.1930(7) 0.089(2) Uani 1 1 d . . . . .
H16 H 0.7251 0.8521 0.1612 0.106 Uiso 1 1 calc R . . . .
C17 C 0.6245(4) 0.8464(10) 0.1399(5) 0.085(2) Uani 1 1 d . . . . .
H17 H 0.6235 0.8391 0.0722 0.102 Uiso 1 1 calc R . . . .
C18 C 0.5659(3) 0.8493(8) 0.1874(4) 0.0587(13) Uani 1 1 d . . . . .
H18 H 0.5248 0.8442 0.1520 0.070 Uiso 1 1 calc R . . . .
F1A F 0.3472(2) 0.1310(6) 0.0280(3) 0.0593(8) Uani 0.872(4) 1 d . U P A 1
F2A F 0.43123(16) 0.1606(6) 0.1290(3) 0.0627(8) Uani 0.872(4) 1 d . U P A 1
F3A F 0.43142(18) 0.3979(8) -0.0171(3) 0.0749(10) Uani 0.872(4) 1 d . U P A 1
F4A F 0.4223(2) 0.5332(7) 0.1180(3) 0.0786(10) Uani 0.872(4) 1 d . U P A 1
F5A F 0.3387(2) 0.5133(6) 0.0174(3) 0.0639(10) Uani 0.872(4) 1 d . U P A 1
C19A C 0.3729(3) 0.2399(11) 0.0987(5) 0.0572(9) Uani 0.872(4) 1 d . U P A 1
C20A C 0.3920(3) 0.4215(12) 0.0535(5) 0.0621(9) Uani 0.872(4) 1 d . U P A 1
F1B F 0.3666(16) 0.462(4) 0.039(2) 0.0660(15) Uani 0.128(4) 1 d D U P A 2
F2B F 0.4398(10) 0.359(4) 0.1314(17) 0.0648(16) Uani 0.128(4) 1 d D U P A 2
F3B F 0.3227(12) 0.102(4) -0.0029(19) 0.059(2) Uani 0.128(4) 1 d D U P A 2
F4B F 0.4050(11) 0.015(4) 0.0976(17) 0.0613(17) Uani 0.128(4) 1 d D U P A 2
F5B F 0.4266(11) 0.185(4) -0.0337(17) 0.0667(19) Uani 0.128(4) 1 d D U P A 2
C19B C 0.3725(12) 0.309(4) 0.1059(17) 0.0618(11) Uani 0.128(4) 1 d D U P A 2
C20B C 0.3826(12) 0.163(4) 0.0381(17) 0.0607(11) Uani 0.128(4) 1 d D U P A 2

loop_
_atom_site_aniso_label
_atom_site_aniso_U_11
_atom_site_aniso_U_22
_atom_site_aniso_U_33
_atom_site_aniso_U_23
_atom_site_aniso_U_13
_atom_site_aniso_U_12
O1 0.0300(13) 0.0579(19) 0.0410(15) -0.0030(14) 0.0032(11) 0.0008(13)
O2 0.0375(15) 0.0540(18) 0.0433(16) 0.0012(13) 0.0133(12) 0.0046(13)
O3 0.0286(12) 0.0405(14) 0.0441(14) 0.0029(12) 0.0060(10) -0.0008(12)
O4 0.0286(12) 0.0351(14) 0.0479(15) 0.0052(12) 0.0055(10) 0.0018(11)
O5 0.0258(12) 0.0378(15) 0.0477(15) 0.0057(12) 0.0107(11) -0.0023(11)
N1 0.0242(15) 0.0339(16) 0.0447(18) 0.0001(13) 0.0071(13) 0.0016(13)
C1 0.0249(16) 0.0337(18) 0.043(2) 0.0015(15) 0.0077(14) 0.0002(14)
C2 0.0293(17) 0.037(2) 0.044(2) 0.0034(16) 0.0039(15) -0.0020(14)
C3 0.0278(16) 0.0294(19) 0.045(2) 0.0013(15) 0.0025(14) -0.0013(14)
C4 0.0265(16) 0.042(2) 0.048(2) -0.0009(17) 0.0052(15) 0.0030(15)
C5 0.0289(17) 0.045(2) 0.043(2) -0.0027(17) 0.0087(15) 0.0006(17)
C6 0.0277(16) 0.0348(19) 0.045(2) -0.0015(17) 0.0038(14) 0.0004(16)
C7 0.0235(15) 0.0337(19) 0.052(2) -0.0020(17) 0.0043(14) -0.0017(15)
C8 0.0272(16) 0.0357(19) 0.046(2) 0.0001(17) 0.0097(14) -0.0038(15)
C9 0.0283(17) 0.0358(19) 0.045(2) 0.0002(16) 0.0112(15) -0.0049(15)
C10 0.059(3) 0.068(3) 0.049(3) -0.004(2) 0.013(2) 0.000(3)
C11 0.0242(16) 0.040(2) 0.0336(17) -0.0012(15) 0.0026(13) -0.0034(15)
C12 0.038(2) 0.040(2) 0.066(3) 0.013(2) 0.018(2) 0.0008(18)
C13 0.041(2) 0.035(2) 0.052(2) 0.0044(17) 0.0173(18) -0.0035(17)
C14 0.042(2) 0.045(2) 0.062(3) 0.001(2) 0.009(2) 0.001(2)
C15 0.044(3) 0.053(3) 0.128(6) -0.002(3) 0.028(3) -0.004(2)
C16 0.080(4) 0.068(4) 0.126(6) -0.010(4) 0.072(5) -0.014(4)
C17 0.130(6) 0.061(4) 0.071(4) -0.013(3) 0.064(4) -0.021(4)
C18 0.073(3) 0.051(3) 0.053(3) -0.001(2) 0.013(2) -0.016(3)
F1A 0.0477(17) 0.0778(19) 0.0529(17) -0.0134(15) 0.0095(14) 0.0115(15)
F2A 0.0395(14) 0.091(2) 0.0582(16) -0.0002(16) 0.0129(12) 0.0190(15)
F3A 0.0517(17) 0.112(3) 0.0636(19) 0.0112(19) 0.0311(15) 0.0043(18)
F4A 0.0639(19) 0.098(2) 0.075(2) 0.0009(19) 0.0186(17) -0.0295(18)
F5A 0.0516(19) 0.072(2) 0.070(2) 0.0178(17) 0.0255(16) 0.0046(17)
C19A 0.0379(15) 0.0811(19) 0.0537(16) -0.0041(16) 0.0139(14) 0.0072(16)
C20A 0.0436(16) 0.085(2) 0.0586(17) -0.0001(16) 0.0173(15) 0.0009(16)
F1B 0.048(3) 0.089(3) 0.063(3) 0.005(3) 0.021(2) -0.003(3)
F2B 0.045(3) 0.090(3) 0.061(3) -0.001(3) 0.016(3) -0.001(3)
F3B 0.042(4) 0.081(4) 0.056(4) -0.006(3) 0.011(3) 0.010(3)
F4B 0.043(3) 0.085(3) 0.057(3) -0.003(3) 0.014(3) 0.011(3)
F5B 0.049(3) 0.094(4) 0.058(3) -0.001(3) 0.017(3) 0.006(3)
C19B 0.0432(18) 0.086(2) 0.0578(18) -0.0021(18) 0.0151(17) 0.0032(18)
C20B 0.0423(18) 0.085(2) 0.0566(19) -0.0030(18) 0.0148(18) 0.0060(18)

loop_
_atom_type_symbol
_atom_type_description
_atom_type_scat_dispersion_real
_atom_type_scat_dispersion_imag
_atom_type_scat_source
C C 0.0181 0.0091 'International Tables Vol C Tables 4.2.6.8 and 6.1.1.4'
H H 0.0000 0.0000 'International Tables Vol C Tables 4.2.6.8 and 6.1.1.4'
F F 0.0727 0.0534 'International Tables Vol C Tables 4.2.6.8 and 6.1.1.4'
N N 0.0311 0.0180 'International Tables Vol C Tables 4.2.6.8 and 6.1.1.4'
O O 0.0492 0.0322 'International Tables Vol C Tables 4.2.6.8 and 6.1.1.4'

loop_
_geom_angle_atom_site_label_1
_geom_angle_atom_site_label_2
_geom_angle_atom_site_label_3
_geom_angle
_geom_angle_site_symmetry_1
_geom_angle_site_symmetry_3
_geom_angle_publ_flag
C6 O1 H1 111(4) . . ?
C9 O2 C10 115.9(4) . . ?
C11 O5 C12 115.7(3) . . ?
C1 N1 H1A 112(3) . . ?
C11 N1 H1A 123(3) . . ?
C11 N1 C1 124.9(3) . . ?
N1 C1 H1B 109.6 . . ?
N1 C1 C2 110.7(3) . . ?
N1 C1 C9 110.2(3) . . ?
C2 C1 H1B 109.6 . . ?
C9 C1 H1B 109.6 . . ?
C9 C1 C2 107.1(3) . . ?
C1 C2 H2A 108.6 . . ?
C1 C2 H2B 108.6 . . ?
H2A C2 H2B 107.6 . . ?
C3 C2 C1 114.5(3) . . ?
C3 C2 H2A 108.6 . . ?
C3 C2 H2B 108.6 . . ?
C4 C3 C2 121.2(3) . . ?
C4 C3 C8 117.6(4) . . ?
C8 C3 C2 121.2(3) . . ?
C3 C4 H4 119.0 . . ?
C3 C4 C5 122.0(4) . . ?
C5 C4 H4 119.0 . . ?
C4 C5 C6 119.6(4) . . ?
C4 C5 C19A 119.4(4) . . ?
C4 C5 C19B 117.8(12) . . ?
C6 C5 C19A 121.0(4) . . ?
C6 C5 C19B 119.2(12) . . ?
O1 C6 C5 119.5(3) . . ?
O1 C6 C7 122.2(3) . . ?
C7 C6 C5 118.2(4) . . ?
C6 C7 H7 119.7 . . ?
C8 C7 C6 120.7(3) . . ?
C8 C7 H7 119.7 . . ?
C3 C8 H8 119.1 . . ?
C7 C8 C3 121.8(3) . . ?
C7 C8 H8 119.1 . . ?
O2 C9 C1 112.5(3) . . ?
O3 C9 O2 123.8(4) . . ?
O3 C9 C1 123.6(3) . . ?
O2 C10 H10A 109.5 . . ?
O2 C10 H10B 109.5 . . ?
O2 C10 H10C 109.5 . . ?
H10A C10 H10B 109.5 . . ?
H10A C10 H10C 109.5 . . ?
H10B C10 H10C 109.5 . . ?
O4 C11 O5 122.3(4) . . ?
O4 C11 N1 126.6(3) . . ?
N1 C11 O5 111.1(3) . . ?
O5 C12 H12A 110.3 . . ?
O5 C12 H12B 110.3 . . ?
O5 C12 C13 106.9(3) . . ?
H12A C12 H12B 108.6 . . ?
C13 C12 H12A 110.3 . . ?
C13 C12 H12B 110.3 . . ?
C14 C13 C12 118.8(4) . . ?
C18 C13 C12 120.6(5) . . ?
C18 C13 C14 120.5(4) . . ?
C13 C14 H14 120.3 . . ?
C15 C14 C13 119.4(5) . . ?
C15 C14 H14 120.3 . . ?
C14 C15 H15 119.6 . . ?
C16 C15 C14 120.8(7) . . ?
C16 C15 H15 119.6 . . ?
C15 C16 H16 120.0 . . ?
C15 C16 C17 119.9(5) . . ?
C17 C16 H16 120.0 . . ?
C16 C17 H17 120.2 . . ?
C18 C17 C16 119.6(6) . . ?
C18 C17 H17 120.2 . . ?
C13 C18 C17 119.7(6) . . ?
C13 C18 H18 120.1 . . ?
C17 C18 H18 120.1 . . ?
C5 C19A C20A 115.1(5) . . ?
F1A C19A C5 112.9(5) . . ?
F1A C19A F2A 106.6(5) . . ?
F1A C19A C20A 107.0(6) . . ?
F2A C19A C5 110.1(5) . . ?
F2A C19A C20A 104.6(5) . . ?
F3A C20A F4A 108.0(5) . . ?
F3A C20A F5A 106.9(6) . . ?
F3A C20A C19A 112.7(6) . . ?
F4A C20A F5A 107.1(7) . . ?
F4A C20A C19A 110.8(6) . . ?
F5A C20A C19A 111.1(5) . . ?
F1B C19B C5 129(2) . . ?
F2B C19B C5 119(2) . . ?
F2B C19B F1B 91.0(19) . . ?
C20B C19B C5 114.2(19) . . ?
C20B C19B F1B 98(2) . . ?
C20B C19B F2B 100(2) . . ?
F3B C20B F4B 105(2) . . ?
F3B C20B F5B 109(2) . . ?
F3B C20B C19B 111(2) . . ?
F5B C20B F4B 108(2) . . ?
F5B C20B C19B 121(2) . . ?
C19B C20B F4B 102(2) . . ?

loop_
_geom_bond_atom_site_label_1
_geom_bond_atom_site_label_2
_geom_bond_distance
_geom_bond_site_symmetry_2
_geom_bond_publ_flag
O1 H1 0.85(7) . ?
O1 C6 1.351(5) . ?
O2 C9 1.323(5) . ?
O2 C10 1.479(6) . ?
O3 C9 1.215(5) . ?
O4 C11 1.227(5) . ?
O5 C11 1.349(4) . ?
O5 C12 1.457(5) . ?
N1 H1A 0.85(5) . ?
N1 C1 1.448(5) . ?
N1 C11 1.329(6) . ?
C1 H1B 1.0000 . ?
C1 C2 1.530(6) . ?
C1 C9 1.515(6) . ?
C2 H2A 0.9900 . ?
C2 H2B 0.9900 . ?
C2 C3 1.509(6) . ?
C3 C4 1.382(5) . ?
C3 C8 1.394(5) . ?
C4 H4 0.9500 . ?
C4 C5 1.389(6) . ?
C5 C6 1.413(5) . ?
C5 C19A 1.506(7) . ?
C5 C19B 1.461(18) . ?
C6 C7 1.395(5) . ?
C7 H7 0.9500 . ?
C7 C8 1.373(6) . ?
C8 H8 0.9500 . ?
C10 H10A 0.9800 . ?
C10 H10B 0.9800 . ?
C10 H10C 0.9800 . ?
C12 H12A 0.9900 . ?
C12 H12B 0.9900 . ?
C12 C13 1.501(5) . ?
C13 C14 1.400(7) . ?
C13 C18 1.370(7) . ?
C14 H14 0.9500 . ?
C14 C15 1.380(7) . ?
C15 H15 0.9500 . ?
C15 C16 1.362(12) . ?
C16 H16 0.9500 . ?
C16 C17 1.405(13) . ?
C17 H17 0.9500 . ?
C17 C18 1.394(9) . ?
C18 H18 0.9500 . ?
F1A C19A 1.345(8) . ?
F2A C19A 1.364(7) . ?
F3A C20A 1.316(7) . ?
F4A C20A 1.334(9) . ?
F5A C20A 1.345(8) . ?
C19A C20A 1.509(11) . ?
F1B C19B 1.45(2) . ?
F2B C19B 1.44(2) . ?
F3B C20B 1.39(2) . ?
F4B C20B 1.41(2) . ?
F5B C20B 1.39(2) . ?
C19B C20B 1.434(17) . ?

loop_
_geom_torsion_atom_site_label_1
_geom_torsion_atom_site_label_2
_geom_torsion_atom_site_label_3
_geom_torsion_atom_site_label_4
_geom_torsion
_geom_torsion_site_symmetry_1
_geom_torsion_site_symmetry_2
_geom_torsion_site_symmetry_3
_geom_torsion_site_symmetry_4
_geom_torsion_publ_flag
O1 C6 C7 C8 179.1(4) . . . . ?
O5 C12 C13 C14 -83.4(5) . . . . ?
O5 C12 C13 C18 98.4(5) . . . . ?
N1 C1 C2 C3 -60.8(4) . . . . ?
N1 C1 C9 O2 143.3(4) . . . . ?
N1 C1 C9 O3 -39.5(5) . . . . ?
C1 N1 C11 O4 -5.9(6) . . . . ?
C1 N1 C11 O5 175.1(3) . . . . ?
C1 C2 C3 C4 83.6(5) . . . . ?
C1 C2 C3 C8 -97.3(4) . . . . ?
C2 C1 C9 O2 -96.2(4) . . . . ?
C2 C1 C9 O3 81.0(5) . . . . ?
C2 C3 C4 C5 177.4(4) . . . . ?
C2 C3 C8 C7 -178.0(4) . . . . ?
C3 C4 C5 C6 1.6(7) . . . . ?
C3 C4 C5 C19A -177.2(5) . . . . ?
C3 C4 C5 C19B 160.6(14) . . . . ?
C4 C3 C8 C7 1.1(6) . . . . ?
C4 C5 C6 O1 -179.7(4) . . . . ?
C4 C5 C6 C7 -0.8(6) . . . . ?
C4 C5 C19A F1A 136.1(5) . . . . ?
C4 C5 C19A F2A 17.1(8) . . . . ?
C4 C5 C19A C20A -100.7(6) . . . . ?
C4 C5 C19B F1B -124(2) . . . . ?
C4 C5 C19B F2B -6(3) . . . . ?
C4 C5 C19B C20B 113.1(19) . . . . ?
C5 C6 C7 C8 0.2(6) . . . . ?
C5 C19A C20A F3A 179.2(5) . . . . ?
C5 C19A C20A F4A 58.1(8) . . . . ?
C5 C19A C20A F5A -60.9(7) . . . . ?
C5 C19B C20B F3B 56(3) . . . . ?
C5 C19B C20B F4B -55(3) . . . . ?
C5 C19B C20B F5B -176(2) . . . . ?
C6 C5 C19A F1A -42.8(7) . . . . ?
C6 C5 C19A F2A -161.8(5) . . . . ?
C6 C5 C19A C20A 80.4(7) . . . . ?
C6 C5 C19B F1B 35(3) . . . . ?
C6 C5 C19B F2B 153.5(19) . . . . ?
C6 C5 C19B C20B -88(2) . . . . ?
C6 C7 C8 C3 -0.3(6) . . . . ?
C8 C3 C4 C5 -1.8(6) . . . . ?
C9 C1 C2 C3 179.0(3) . . . . ?
C10 O2 C9 O3 3.9(6) . . . . ?
C10 O2 C9 C1 -178.9(4) . . . . ?
C11 O5 C12 C13 -176.9(4) . . . . ?
C11 N1 C1 C2 134.5(4) . . . . ?
C11 N1 C1 C9 -107.2(4) . . . . ?
C12 O5 C11 O4 -0.3(6) . . . . ?
C12 O5 C11 N1 178.7(4) . . . . ?
C12 C13 C14 C15 -179.2(5) . . . . ?
C12 C13 C18 C17 178.8(5) . . . . ?
C13 C14 C15 C16 0.8(9) . . . . ?
C14 C13 C18 C17 0.6(8) . . . . ?
C14 C15 C16 C17 -0.3(10) . . . . ?
C15 C16 C17 C18 -0.1(10) . . . . ?
C16 C17 C18 C13 -0.1(9) . . . . ?
C18 C13 C14 C15 -1.0(8) . . . . ?
F1A C19A C20A F3A -54.5(7) . . . . ?
F1A C19A C20A F4A -175.6(5) . . . . ?
F1A C19A C20A F5A 65.4(6) . . . . ?
F2A C19A C20A F3A 58.3(7) . . . . ?
F2A C19A C20A F4A -62.8(6) . . . . ?
F2A C19A C20A F5A 178.2(5) . . . . ?
C19A C5 C6 O1 -0.9(7) . . . . ?
C19A C5 C6 C7 178.0(5) . . . . ?
F1B C19B C20B F3B -83(2) . . . . ?
F1B C19B C20B F4B 166(2) . . . . ?
F1B C19B C20B F5B 46(3) . . . . ?
F2B C19B C20B F3B -175(2) . . . . ?
F2B C19B C20B F4B 74(2) . . . . ?
F2B C19B C20B F5B -46(3) . . . . ?
C19B C5 C6 O1 21.6(14) . . . . ?
C19B C5 C6 C7 -159.5(13) . . . . ?
